data_7053812
loop_
_publ_author_name
'Agust\'i, Gloria'
'Bartual, Carlos'
'Mart\'inez, V\'ictor'
'Mu\~noz-Lara, Francisco J.'
'Gaspar, Ana B.'
'Mu\~noz, M. Carmen'
'Real, Jos\'e A.'

_publ_section_title
;
 Polymorphism and &#x201C;reverse&#x201D; spin transition in the spin
 crossover system [Co(4-terpyridone)2](CF3SO3)2&#x00B7;1H2O
;
_journal_issue 6
_journal_name_full 'New Journal of Chemistry'
_journal_page_first 1262
_journal_paper_doi 10.1039/b905674b
_journal_volume 33
_journal_year 2009
_chemical_formula_sum 'C32 H24 Co F6 N6 O9 S2'
_chemical_formula_weight 873.62
_chemical_name_systematic
;
?
;
_space_group_IT_number 2
_symmetry_cell_setting triclinic
_symmetry_space_group_name_Hall '-P 1'
_symmetry_space_group_name_H-M 'P -1'
_atom_sites_solution_hydrogens geom
_atom_sites_solution_primary direct
_atom_sites_solution_secondary difmap
_audit_creation_method SHELXL-97
_cell_angle_alpha 94.896(2)
_cell_angle_beta 94.487(2)
_cell_angle_gamma 90.730(6)
_cell_formula_units_Z 2
_cell_length_a 9.1020(5)
_cell_length_b 9.2410(5)
_cell_length_c 21.3860(18)
_cell_measurement_temperature 293(2)
_cell_volume 1786.4(2)
_computing_cell_refinement 'HKL DENZO'
_computing_data_collection COLLECT
_computing_data_reduction 'HKL DENZO and SCALEPACK'
_computing_structure_refinement 'SHELXL-97 (Sheldrick, 1997)'
_computing_structure_solution SHELXS-97
_diffrn_ambient_temperature 293(2)
_diffrn_measured_fraction_theta_full 0.973
_diffrn_measured_fraction_theta_max 0.973
_diffrn_radiation_monochromator graphite
_diffrn_radiation_source 'fine-focus sealed tube'
_diffrn_radiation_type MoK\a
_diffrn_radiation_wavelength 0.71073
_diffrn_reflns_av_R_equivalents 0.0699
_diffrn_reflns_av_sigmaI/netI 0.0888
_diffrn_reflns_limit_h_max 8
_diffrn_reflns_limit_h_min -8
_diffrn_reflns_limit_k_max 8
_diffrn_reflns_limit_k_min -8
_diffrn_reflns_limit_l_max 19
_diffrn_reflns_limit_l_min -19
_diffrn_reflns_number 4730
_diffrn_reflns_theta_full 18.72
_diffrn_reflns_theta_max 18.72
_diffrn_reflns_theta_min 2.24
_exptl_absorpt_coefficient_mu 0.691
_exptl_absorpt_correction_T_max 0.911
_exptl_absorpt_correction_T_min 0.743
_exptl_absorpt_correction_type empirical
_exptl_crystal_colour red
_exptl_crystal_density_diffrn 1.624
_exptl_crystal_density_method 'not measured'
_exptl_crystal_description prismatic
_exptl_crystal_F_000 886
_exptl_crystal_size_max 0.06
_exptl_crystal_size_mid 0.06
_exptl_crystal_size_min 0.02
_refine_diff_density_max 1.319
_refine_diff_density_min -0.812
_refine_diff_density_rms 0.125
_refine_ls_extinction_method none
_refine_ls_goodness_of_fit_ref 1.251
_refine_ls_hydrogen_treatment mixed
_refine_ls_matrix_type full
_refine_ls_number_parameters 486
_refine_ls_number_reflns 2703
_refine_ls_number_restraints 3
_refine_ls_restrained_S_all 1.258
_refine_ls_R_factor_all 0.1355
_refine_ls_R_factor_gt 0.0936
_refine_ls_shift/su_max 0.086
_refine_ls_shift/su_mean 0.023
_refine_ls_structure_factor_coef Fsqd
_refine_ls_weighting_details 'calc w=1/[\s^2^(Fo^2^)+(0.2000P)^2^+0.0000P] where P=(Fo^2^+2Fc^2^)/3'
_refine_ls_weighting_scheme calc
_refine_ls_wR_factor_gt 0.2761
_refine_ls_wR_factor_ref 0.3208
_reflns_number_gt 1854
_reflns_number_total 2703
_reflns_threshold_expression >2sigma(I)
_cod_data_source_file b905674bsup1.cif
_cod_data_source_block polymorph1_293K
_cod_original_sg_symbol_H-M P-1
_cod_database_code 7053812

loop_
_symmetry_equiv_pos_as_xyz
'x, y, z'
'-x, -y, -z'

loop_
_atom_site_label
_atom_site_type_symbol
_atom_site_fract_x
_atom_site_fract_y
_atom_site_fract_z
_atom_site_U_iso_or_equiv
_atom_site_adp_type
_atom_site_occupancy
_atom_site_symmetry_multiplicity
_atom_site_calc_flag
_atom_site_refinement_flags
Co1 Co 0.1008(2) 0.2102(2) -0.24381(11) 0.0433(11) Uani 1 1 d .
N1 N -0.1160(15) 0.1246(14) -0.2334(8) 0.044(4) Uani 1 1 d .
N2 N 0.1065(17) 0.1895(14) -0.1517(6) 0.037(3) Uani 1 1 d .
N3 N 0.3177(15) 0.2916(16) -0.2114(9) 0.054(4) Uani 1 1 d .
N4 N 0.1771(14) 0.0090(16) -0.2828(8) 0.049(4) Uani 1 1 d .
N5 N 0.0911(14) 0.2397(19) -0.3358(6) 0.048(4) Uani 1 1 d .
N6 N 0.0137(14) 0.4261(16) -0.2491(10) 0.051(4) Uani 1 1 d .
O1 O 0.1054(16) 0.216(2) 0.0413(7) 0.103(5) Uani 1 1 d .
O2 O 0.0711(15) 0.2913(14) -0.5243(6) 0.077(4) Uani 1 1 d .
C1 C -0.219(2) 0.0875(19) -0.2780(10) 0.053(5) Uani 1 1 d .
H1 H -0.2032 0.1055 -0.3191 0.059(12) Uiso 1 1 calc R
C2 C -0.353(2) 0.022(2) -0.2668(11) 0.065(5) Uani 1 1 d .
H2 H -0.4258 0.0008 -0.2993 0.059(12) Uiso 1 1 calc R
C3 C -0.373(2) -0.009(2) -0.2068(12) 0.077(6) Uani 1 1 d .
H3 H -0.4606 -0.0537 -0.1984 0.059(12) Uiso 1 1 calc R
C4 C -0.265(2) 0.023(2) -0.1585(10) 0.063(6) Uani 1 1 d .
H4 H -0.2776 -0.0006 -0.1179 0.059(12) Uiso 1 1 calc R
C5 C -0.1359(18) 0.0923(19) -0.1718(9) 0.042(5) Uani 1 1 d .
C6 C -0.015(2) 0.1422(18) -0.1254(10) 0.053(5) Uani 1 1 d .
C7 C -0.021(2) 0.150(2) -0.0613(11) 0.063(6) Uani 1 1 d .
H7 H -0.1052 0.1199 -0.0438 0.059(12) Uiso 1 1 calc R
C8 C 0.107(3) 0.208(3) -0.0207(11) 0.079(7) Uani 1 1 d .
C9 C 0.224(3) 0.250(3) -0.0479(12) 0.088(7) Uani 1 1 d .
H9 H 0.3071 0.2880 -0.0236 0.059(12) Uiso 1 1 calc R
C10 C 0.222(2) 0.236(2) -0.1160(11) 0.059(5) Uani 1 1 d .
C11 C 0.348(2) 0.287(2) -0.1507(12) 0.060(5) Uani 1 1 d .
C12 C 0.483(3) 0.330(2) -0.1200(11) 0.085(7) Uani 1 1 d .
H12 H 0.5004 0.3262 -0.0768 0.059(12) Uiso 1 1 calc R
C13 C 0.587(3) 0.380(3) -0.1550(15) 0.103(9) Uani 1 1 d .
H13 H 0.6793 0.4106 -0.1359 0.059(12) Uiso 1 1 calc R
C14 C 0.558(2) 0.385(3) -0.2172(15) 0.087(7) Uani 1 1 d .
H14 H 0.6298 0.4194 -0.2412 0.059(12) Uiso 1 1 calc R
C15 C 0.425(3) 0.339(2) -0.2453(10) 0.064(6) Uani 1 1 d .
H15 H 0.4066 0.3412 -0.2886 0.059(12) Uiso 1 1 calc R
C16 C 0.225(2) -0.104(2) -0.2517(9) 0.057(5) Uani 1 1 d .
H16 H 0.2193 -0.0991 -0.2083 0.059(12) Uiso 1 1 calc R
C17 C 0.282(2) -0.226(2) -0.2804(13) 0.071(6) Uani 1 1 d .
H17 H 0.3161 -0.3009 -0.2570 0.059(12) Uiso 1 1 calc R
C18 C 0.287(2) -0.236(2) -0.3439(15) 0.084(7) Uani 1 1 d .
H18 H 0.3210 -0.3198 -0.3649 0.059(12) Uiso 1 1 calc R
C19 C 0.242(2) -0.121(3) -0.3770(10) 0.075(6) Uani 1 1 d .
H19 H 0.2475 -0.1244 -0.4203 0.059(12) Uiso 1 1 calc R
C20 C 0.1887(18) -0.003(2) -0.3450(11) 0.050(5) Uani 1 1 d .
C21 C 0.1308(17) 0.127(2) -0.3765(10) 0.048(5) Uani 1 1 d .
C22 C 0.1270(18) 0.138(2) -0.4399(9) 0.053(5) Uani 1 1 d .
H22 H 0.1558 0.0610 -0.4669 0.059(12) Uiso 1 1 calc R
C23 C 0.0771(19) 0.272(2) -0.4643(11) 0.062(6) Uani 1 1 d .
C24 C 0.0353(18) 0.382(2) -0.4188(10) 0.053(5) Uani 1 1 d .
H24 H 0.0012 0.4695 -0.4321 0.059(12) Uiso 1 1 calc R
C25 C 0.0438(18) 0.362(2) -0.3565(9) 0.046(5) Uani 1 1 d .
C26 C -0.0019(19) 0.469(2) -0.3077(10) 0.045(4) Uani 1 1 d .
C27 C -0.0671(19) 0.595(2) -0.3190(9) 0.058(5) Uani 1 1 d .
H27 H -0.0847 0.6203 -0.3600 0.059(12) Uiso 1 1 calc R
C28 C -0.108(2) 0.688(2) -0.2681(13) 0.075(6) Uani 1 1 d .
H28 H -0.1477 0.7789 -0.2744 0.059(12) Uiso 1 1 calc R
C29 C -0.089(2) 0.642(3) -0.2097(11) 0.074(6) Uani 1 1 d .
H29 H -0.1196 0.6993 -0.1754 0.059(12) Uiso 1 1 calc R
C30 C -0.0227(19) 0.512(3) -0.2009(11) 0.059(5) Uani 1 1 d .
H30 H -0.0038 0.4835 -0.1603 0.059(12) Uiso 1 1 calc R
S1 S 0.5778(7) 0.2014(7) 0.5498(3) 0.095(2) Uani 1 1 d .
S2 S -0.3208(13) 0.1530(12) 0.0664(5) 0.163(4) Uani 1 1 d D
O3 O 0.2500(17) 0.1309(15) 0.4122(6) 0.093(5) Uani 1 1 d .
O5 O 0.7303(12) 0.1537(15) 0.5533(7) 0.092(5) Uani 1 1 d .
O4 O 0.4849(15) 0.1355(19) 0.5928(10) 0.125(7) Uani 1 1 d .
O6 O 0.510(2) 0.209(2) 0.4882(9) 0.146(8) Uani 1 1 d .
O7 O -0.4104(16) 0.0620(16) 0.1042(7) 0.094(5) Uani 1 1 d D
O9 O -0.4605(15) 0.237(2) 0.0605(14) 0.63(9) Uani 1 1 d D
O8 O -0.3648(17) 0.1106(18) -0.0005(8) 0.107(5) Uiso 1 1 d .
C31 C 0.609(4) 0.387(4) 0.5803(18) 0.132(10) Uiso 1 1 d .
C32 C -0.2509(12) 0.2889(14) 0.0878(6) 0.010(3) Uiso 1 1 d D
F1 F 0.4555(19) 0.443(2) 0.5828(9) 0.155(6) Uiso 1 1 d .
F4 F -0.313(2) 0.3648(19) 0.1425(8) 0.154(6) Uani 1 1 d .
F3 F 0.665(2) 0.4659(18) 0.5461(10) 0.168(8) Uani 1 1 d .
F2 F 0.6618(19) 0.3958(19) 0.6386(8) 0.148(6) Uani 1 1 d .
F5 F -0.1481(13) 0.1654(17) 0.0896(6) 0.113(5) Uani 1 1 d .
F6 F -0.254(3) 0.392(2) 0.0433(12) 0.230(11) Uani 1 1 d .

loop_
_atom_site_aniso_label
_atom_site_aniso_U_11
_atom_site_aniso_U_22
_atom_site_aniso_U_33
_atom_site_aniso_U_23
_atom_site_aniso_U_13
_atom_site_aniso_U_12
Co1 0.0487(17) 0.0463(17) 0.0358(18) 0.0049(11) 0.0076(11) 0.0038(11)
N1 0.039(9) 0.046(9) 0.045(12) -0.001(8) 0.006(9) 0.000(7)
N2 0.030(9) 0.047(9) 0.033(10) 0.000(7) -0.008(9) -0.004(7)
N3 0.061(11) 0.065(11) 0.038(12) 0.018(8) -0.005(10) 0.002(8)
N4 0.055(9) 0.060(12) 0.034(12) 0.014(9) 0.010(7) 0.007(8)
N5 0.061(9) 0.058(12) 0.025(10) -0.001(10) 0.008(7) 0.008(8)
N6 0.055(9) 0.042(10) 0.052(13) -0.014(11) 0.004(8) 0.012(7)
O1 0.104(11) 0.172(17) 0.033(11) 0.016(9) 0.004(8) -0.027(10)
O2 0.126(11) 0.084(10) 0.026(9) 0.025(7) 0.013(7) 0.026(8)
C1 0.063(14) 0.048(12) 0.048(15) 0.011(10) 0.004(13) -0.008(10)
C2 0.078(17) 0.068(14) 0.047(17) -0.004(11) -0.003(11) -0.007(12)
C3 0.047(13) 0.12(2) 0.060(17) 0.011(14) -0.003(13) -0.025(11)
C4 0.051(13) 0.091(16) 0.049(15) 0.009(11) 0.015(13) -0.002(11)
C5 0.017(11) 0.066(13) 0.041(15) -0.010(10) 0.001(10) 0.010(9)
C6 0.072(17) 0.037(11) 0.053(17) 0.001(10) 0.028(15) 0.014(10)
C7 0.044(13) 0.083(15) 0.067(19) 0.018(12) 0.025(13) 0.000(10)
C8 0.074(18) 0.13(2) 0.035(17) 0.020(13) 0.003(15) -0.007(14)
C9 0.067(17) 0.13(2) 0.06(2) 0.027(15) -0.026(15) -0.024(14)
C10 0.070(16) 0.049(12) 0.057(18) -0.001(11) 0.016(15) -0.002(11)
C11 0.051(16) 0.074(15) 0.060(19) 0.022(12) 0.014(13) -0.010(11)
C12 0.061(16) 0.115(19) 0.080(17) 0.015(14) 0.019(16) -0.047(13)
C13 0.057(17) 0.16(3) 0.09(2) 0.002(18) -0.013(17) -0.020(15)
C14 0.023(14) 0.13(2) 0.11(3) 0.011(17) 0.012(13) -0.005(12)
C15 0.070(17) 0.071(14) 0.056(14) 0.020(11) 0.029(15) 0.000(11)
C16 0.079(13) 0.047(14) 0.044(13) 0.004(13) -0.003(11) 0.004(11)
C17 0.074(14) 0.066(18) 0.08(2) 0.027(15) -0.003(12) 0.030(12)
C18 0.105(17) 0.051(16) 0.10(2) 0.021(16) 0.044(15) 0.040(12)
C19 0.118(17) 0.076(18) 0.035(13) 0.006(15) 0.028(13) 0.002(14)
C20 0.065(12) 0.041(14) 0.045(16) 0.013(12) 0.002(10) 0.011(10)
C21 0.043(10) 0.060(15) 0.043(15) 0.020(13) 0.005(9) -0.006(10)
C22 0.075(12) 0.051(14) 0.037(15) 0.004(10) 0.018(9) 0.028(10)
C23 0.067(12) 0.057(15) 0.069(18) 0.019(15) 0.021(11) 0.006(10)
C24 0.065(12) 0.042(13) 0.055(16) 0.014(13) 0.008(10) 0.019(9)
C25 0.069(12) 0.031(13) 0.042(17) 0.029(12) -0.007(10) -0.001(10)
C26 0.070(12) 0.036(14) 0.027(15) -0.009(12) 0.003(10) 0.006(10)
C27 0.072(13) 0.064(16) 0.038(14) 0.001(13) 0.005(10) 0.012(12)
C28 0.095(15) 0.045(14) 0.09(2) 0.000(16) 0.001(14) 0.002(11)
C29 0.089(15) 0.08(2) 0.046(17) -0.006(14) -0.010(11) -0.011(14)
C30 0.052(11) 0.048(14) 0.073(18) -0.005(15) -0.006(11) 0.000(10)
S1 0.120(6) 0.087(5) 0.081(5) 0.011(4) 0.008(4) 0.024(4)
S2 0.207(11) 0.181(10) 0.099(7) 0.004(7) 0.008(7) 0.020(8)
O3 0.138(12) 0.088(11) 0.057(10) 0.006(8) 0.033(8) 0.039(9)
O5 0.043(8) 0.097(11) 0.142(14) 0.023(10) 0.018(8) 0.034(7)
O4 0.073(10) 0.135(15) 0.186(19) 0.075(14) 0.055(11) -0.002(9)
O6 0.213(19) 0.113(15) 0.090(15) -0.052(11) -0.051(14) 0.038(14)
O7 0.117(11) 0.126(13) 0.049(10) 0.045(9) 0.037(9) -0.030(9)
O9 0.29(5) 1.5(3) 0.11(3) -0.08(7) 0.02(3) -0.01(9)
F2 0.170(14) 0.142(14) 0.118(14) -0.018(11) -0.031(11) -0.022(11)
F3 0.174(14) 0.114(13) 0.23(2) 0.090(14) 0.040(14) -0.025(11)
F4 0.212(16) 0.133(14) 0.102(12) -0.038(10) -0.027(11) 0.006(12)
F5 0.075(8) 0.166(14) 0.094(10) 0.011(9) -0.009(7) -0.001(8)
F6 0.33(3) 0.161(19) 0.20(2) 0.086(17) -0.04(2) -0.058(19)

loop_
_atom_type_symbol
_atom_type_description
_atom_type_scat_dispersion_real
_atom_type_scat_dispersion_imag
_atom_type_scat_source
C C 0.0033 0.0016 'International Tables Vol C Tables 4.2.6.8 and 6.1.1.4'
H H 0.0000 0.0000 'International Tables Vol C Tables 4.2.6.8 and 6.1.1.4'
N N 0.0061 0.0033 'International Tables Vol C Tables 4.2.6.8 and 6.1.1.4'
O O 0.0106 0.0060 'International Tables Vol C Tables 4.2.6.8 and 6.1.1.4'
F F 0.0171 0.0103 'International Tables Vol C Tables 4.2.6.8 and 6.1.1.4'
S S 0.1246 0.1234 'International Tables Vol C Tables 4.2.6.8 and 6.1.1.4'
Co Co 0.3494 0.9721 'International Tables Vol C Tables 4.2.6.8 and 6.1.1.4'

loop_
_geom_angle_atom_site_label_1
_geom_angle_atom_site_label_2
_geom_angle_atom_site_label_3
_geom_angle
N2 Co1 N1 77.6(7)
N3 Co1 N1 155.3(7)
N4 Co1 N1 93.6(5)
N5 Co1 N1 102.2(6)
N1 Co1 N6 90.6(5)
N2 Co1 N3 77.8(7)
N2 Co1 N4 104.4(6)
N5 Co1 N2 177.5(6)
N2 Co1 N6 101.5(6)
N4 Co1 N3 93.9(5)
N5 Co1 N3 102.3(6)
N3 Co1 N6 92.9(5)
N5 Co1 N4 78.1(7)
N4 Co1 N6 154.0(7)
N5 Co1 N6 76.0(7)
C1 N1 C5 119.1(14)
C1 N1 Co1 127.4(13)
C5 N1 Co1 113.1(12)
C10 N2 C6 119.8(16)
C10 N2 Co1 119.1(13)
C6 N2 Co1 120.6(13)
C11 N3 C15 117.7(15)
C11 N3 Co1 113.5(13)
C15 N3 Co1 128.7(15)
C16 N4 C20 116.1(15)
C16 N4 Co1 127.5(14)
C20 N4 Co1 116.2(12)
C25 N5 C21 121.2(15)
C25 N5 Co1 120.8(13)
C21 N5 Co1 118.0(13)
C30 N6 C26 120.9(16)
C30 N6 Co1 125.1(16)
C26 N6 Co1 114.0(13)
N1 C1 C2 123.0(17)
N1 C1 H1 118.5
C2 C1 H1 118.5
C3 C2 C1 118.1(18)
C3 C2 H2 121.0
C1 C2 H2 120.9
C2 C3 C4 120.9(18)
C2 C3 H3 119.5
C4 C3 H3 119.5
C3 C4 C5 118.6(18)
C3 C4 H4 120.7
C5 C4 H4 120.7
N1 C5 C4 120.2(15)
N1 C5 C6 114.4(16)
C4 C5 C6 125.4(19)
C6 C7 C8 119.1(17)
C6 C7 H7 120.5
C8 C7 H7 120.5
C7 C6 N2 121.2(18)
C7 C6 C5 125.3(19)
N2 C6 C5 113.5(18)
O1 C8 C9 121(2)
O1 C8 C7 121(2)
C9 C8 C7 118.0(19)
C8 C9 C10 119.3(19)
C8 C9 H9 120.3
C10 C9 H9 120.4
N2 C10 C9 122.4(16)
N2 C10 C11 115(2)
C9 C10 C11 123(2)
N3 C11 C12 123.4(16)
N3 C11 C10 114(2)
C12 C11 C10 122(2)
C13 C12 C11 118(2)
C13 C12 H12 121.2
C11 C12 H12 121.1
C15 C14 C13 120(2)
C15 C14 H14 119.9
C13 C14 H14 119.8
N5 C25 C24 121.0(18)
N5 C25 C26 114.6(17)
C24 C25 C26 124.4(19)
C29 C28 C27 117.8(19)
C29 C28 H28 121.1
C27 C28 H28 121.1
N4 C20 C19 123.9(16)
N4 C20 C21 112.8(18)
C19 C20 C21 123(2)
N4 C16 C17 123.5(18)
N4 C16 H16 118.3
C17 C16 H16 118.3
C27 C26 N6 120.6(16)
C27 C26 C25 124(2)
N6 C26 C25 114.7(18)
C25 C24 C23 121.6(18)
C25 C24 H24 119.2
C23 C24 H24 119.2
C18 C19 C20 118.5(19)
C18 C19 H19 120.7
C20 C19 H19 120.8
C14 C15 N3 121.2(19)
C14 C15 H15 119.4
N3 C15 H15 119.4
O2 C23 C24 121.8(18)
O2 C23 C22 122.4(18)
C24 C23 C22 115.8(19)
C18 C17 C16 118.5(18)
C18 C17 H17 120.7
C16 C17 H17 120.7
C28 C29 C30 120(2)
C28 C29 H29 119.9
C30 C29 H29 119.9
C19 C18 C17 119(2)
C19 C18 H18 120.3
C17 C18 H18 120.3
C22 C21 N5 121.7(16)
C22 C21 C20 124(2)
N5 C21 C20 114.6(18)
C21 C22 C23 118.6(17)
C21 C22 H22 120.7
C23 C22 H22 120.7
C14 C13 C12 120(2)
C14 C13 H13 120.2
C12 C13 H13 120.1
C26 C27 C28 119.5(18)
C26 C27 H27 120.3
C28 C27 H27 120.3
S2 O9 C32 45.5(6)
N6 C30 C29 121(2)
N6 C30 H30 119.6
C29 C30 H30 119.7
O6 S1 O4 114.2(14)
O6 S1 O5 115.5(11)
O4 S1 O5 114.6(9)
O6 S1 C31 105.0(15)
O4 S1 C31 106.6(15)
O5 S1 C31 98.7(13)
O8 S2 O7 107.2(12)
O8 S2 O9 81.5(15)
O7 S2 O9 82.7(8)
O8 S2 C32 122.8(11)
O7 S2 C32 126.1(10)
O9 S2 C32 85.7(8)
O8 S2 F5 119.1(10)
O7 S2 F5 114.6(10)
O9 S2 F5 143.9(12)
C32 S2 F5 58.3(8)
F3 C31 F2 117(3)
F3 C31 S1 116(3)
F2 C31 S1 111(3)
F3 C31 F1 103(3)
F2 C31 F1 104(3)
S1 C31 F1 103(2)
F6 C32 F4 104.1(16)
F6 C32 F5 124.8(16)
F4 C32 F5 125.7(12)
F6 C32 S2 115.1(14)
F4 C32 S2 114.5(11)
F5 C32 S2 67.2(9)
F6 C32 O9 89.1(13)
F4 C32 O9 83.9(12)
F5 C32 O9 115.9(10)
S2 C32 O9 48.8(5)
C32 F5 S2 54.6(7)

loop_
_geom_bond_atom_site_label_1
_geom_bond_atom_site_label_2
_geom_bond_distance
Co1 N1 2.151(13)
Co1 N2 1.991(13)
Co1 N3 2.146(14)
Co1 N4 2.120(14)
Co1 N5 2.005(14)
Co1 N6 2.165(14)
N1 C1 1.31(2)
N1 C5 1.40(2)
N2 C10 1.29(2)
N2 C6 1.36(2)
N3 C11 1.31(2)
N3 C15 1.35(2)
N4 C16 1.35(2)
N4 C20 1.34(2)
N5 C25 1.31(2)
N5 C21 1.37(2)
N6 C30 1.31(2)
N6 C26 1.34(2)
O1 C8 1.32(2)
O2 C23 1.31(2)
C1 C2 1.40(2)
C1 H1 0.9300
C2 C3 1.37(3)
C2 H2 0.9300
C3 C4 1.38(3)
C3 H3 0.9300
C4 C5 1.39(2)
C4 H4 0.9300
C5 C6 1.46(2)
C7 C6 1.37(2)
C7 C8 1.46(3)
C7 H7 0.9300
C8 C9 1.32(3)
C9 C10 1.45(3)
C9 H9 0.9300
C10 C11 1.51(3)
C11 C12 1.38(3)
C12 C13 1.36(3)
C12 H12 0.9300
C14 C15 1.36(3)
C14 C13 1.34(3)
C14 H14 0.9300
C25 C24 1.36(2)
C25 C26 1.46(2)
C28 C29 1.35(3)
C28 C27 1.41(3)
C28 H28 0.9300
C20 C19 1.35(3)
C20 C21 1.51(2)
C16 C17 1.36(3)
C16 H16 0.9300
C26 C27 1.35(2)
C24 C23 1.42(3)
C24 H24 0.9300
C19 C18 1.38(3)
C19 H19 0.9300
C15 H15 0.9300
C23 C22 1.45(2)
C17 C18 1.36(3)
C17 H17 0.9300
C29 C30 1.38(3)
C29 H29 0.9300
C18 H18 0.9300
C21 C22 1.37(2)
C22 H22 0.9300
C13 H13 0.9300
C27 H27 0.9300
O9 C32 1.991(11)
C30 H30 0.9300
S1 O6 1.418(18)
S1 O4 1.461(15)
S1 O5 1.460(12)
S1 C31 1.79(4)
S2 O8 1.474(19)
S2 O7 1.492(16)
S2 O9 1.501(10)
S2 C32 1.424(16)
S2 F5 1.611(16)
C31 F3 1.21(3)
C31 F2 1.29(4)
C31 F1 1.50(3)
C32 F6 1.40(2)
C32 F4 1.47(2)
C32 F5 1.487(18)
